data_4068147
loop_
_publ_author_name
'Addy, David A.'
'Phillips, Nicholas'
'Pierce, Glesni A.'
'Vidovic, Dragoslav'
'Kr\"amer, Tobias'
'Mallick, Dibyendu'
'Jemmis, Eluvathingal D.'
'Reid, Gill'
'Aldridge, Simon'

_publ_section_title
;
 (Dimethylamino)borylene and Related Complexes of Electron-Rich Metal
 Fragments: Generation of Nucleophile-Resistant Cations by Spontaneous
 Halide Ejection
;
_journal_issue 3
_journal_name_full Organometallics
_journal_page_first 1092
_journal_paper_doi 10.1021/om201144e
_journal_volume 31
_journal_year 2012
_chemical_formula_moiety 'C15 H15 B1 Cl1 Fe1 N1 O3'
_chemical_formula_sum 'C15 H15 B Cl Fe N O3'
_chemical_formula_weight 359.40
_space_group_IT_number 14
_symmetry_cell_setting monoclinic
_symmetry_space_group_name_Hall '-P 2yn'
_symmetry_space_group_name_H-M 'P 1 21/n 1'
_atom_sites_solution_hydrogens geom
_atom_sites_solution_primary direct
_cell_angle_alpha 90
_cell_angle_beta 97.1003(8)
_cell_angle_gamma 90
_cell_formula_units_Z 8
_cell_length_a 12.7513(2)
_cell_length_b 18.2904(3)
_cell_length_c 13.3508(2)
_cell_measurement_reflns_used 6822
_cell_measurement_temperature 150
_cell_measurement_theta_max 27
_cell_measurement_theta_min 5
_cell_volume 3089.88(8)
_computing_cell_refinement 'DENZO/SCALEPACK (Otwinowski & Minor, 1997)'
_computing_data_collection 'COLLECT (Nonius, 2001).'
_computing_data_reduction 'DENZO/SCALEPACK (Otwinowski & Minor, 1997)'
_computing_molecular_graphics 'CAMERON (Watkin et al., 1996)'
_computing_publication_material 'CRYSTALS (Betteridge et al., 2003)'
_computing_structure_refinement 'CRYSTALS (Betteridge et al., 2003)'
_computing_structure_solution 'SIR92 (Altomare et al., 1994)'
_diffrn_ambient_temperature 150
_diffrn_measured_fraction_theta_full 0.991
_diffrn_measured_fraction_theta_max 0.979
_diffrn_measurement_device Area
_diffrn_measurement_device_type 'Nonius KappaCCD'
_diffrn_measurement_method \w
_diffrn_radiation_monochromator graphite
_diffrn_radiation_type 'Mo K\a'
_diffrn_radiation_wavelength 0.71073
_diffrn_reflns_av_R_equivalents 0.076
_diffrn_reflns_limit_h_max 16
_diffrn_reflns_limit_h_min -16
_diffrn_reflns_limit_k_max 23
_diffrn_reflns_limit_k_min -23
_diffrn_reflns_limit_l_max 17
_diffrn_reflns_limit_l_min -17
_diffrn_reflns_number 29043
_diffrn_reflns_theta_full 26.253
_diffrn_reflns_theta_max 27.635
_diffrn_reflns_theta_min 5.196
_diffrn_standards_number 0
_exptl_absorpt_coefficient_mu 1.158
_exptl_absorpt_correction_T_max 0.88
_exptl_absorpt_correction_T_min 0.81
_exptl_absorpt_correction_type multi-scan
_exptl_absorpt_process_details 'DENZO/SCALEPACK (Otwinowski & Minor, 1997)'
_exptl_crystal_colour pale_yellow
_exptl_crystal_density_diffrn 1.545
_exptl_crystal_density_method 'not measured'
_exptl_crystal_description block
_exptl_crystal_F_000 1472
_exptl_crystal_size_max 0.280
_exptl_crystal_size_mid 0.210
_exptl_crystal_size_min 0.110
_refine_diff_density_max 1.10
_refine_diff_density_min -1.16
_refine_ls_extinction_method None
_refine_ls_goodness_of_fit_ref 0.9574
_refine_ls_hydrogen_treatment none
_refine_ls_matrix_type full
_refine_ls_number_parameters 397
_refine_ls_number_reflns 7047
_refine_ls_number_restraints 0
_refine_ls_R_factor_all 0.1011
_refine_ls_R_factor_gt 0.0554
_refine_ls_shift/su_max 0.0029151
_refine_ls_structure_factor_coef Fsqd
_refine_ls_weighting_details
;
 Method= Modified Sheldrick 
 w=1/[\s^2^(F^2^) + ( 0.10P)^2^ + 0.00P] 
 ,where P=p(6)*max(Fo^2^,0) + (1-p(6))Fc^2^ 
;
_refine_ls_weighting_scheme calc
_refine_ls_wR_factor_all 0.1646
_refine_ls_wR_factor_gt 0.1429
_refine_ls_wR_factor_ref 0.1646
_reflns_limit_h_max 16
_reflns_limit_h_min -16
_reflns_limit_k_max 23
_reflns_limit_k_min 0
_reflns_limit_l_max 17
_reflns_limit_l_min 0
_reflns_number_gt 4373
_reflns_number_total 13138
_reflns_threshold_expression I>2.0\s(I)
_oxford_diffrn_Wilson_B_factor 2.24
_oxford_diffrn_Wilson_scale 28.77
_oxford_refine_ls_r_factor_ref 0.1011
_oxford_refine_ls_scale 0.12843(7)
_oxford_reflns_number_all 7047
_oxford_reflns_threshold_expression_ref I>-3.0\s(I)
_cod_data_source_file om201144e_si_009.cif
_cod_data_source_block 1
_cod_depositor_comments
;
The following automatic conversions were performed:

'_symmetry_cell_setting' value 'Monoclinic' changed to 'monoclinic'
according to /home/saulius/struct/CIF-dictionaries/cif_core.dic
dictionary named 'cif_core.dic' version 2.4.1 from 2010-06-29.

Automatic conversion script
Id: cif_fix_values 1715 2011-07-08 13:25:40Z adriana 
;
_cod_original_sg_symbol_H-M 'P 1 21/n 1 '
_cod_original_formula_sum 'C15 H15 B1 Cl1 Fe1 N1 O3'
_cod_database_code 4068147

loop_
_symmetry_equiv_pos_as_xyz
x,y,z
-x,-y,-z
-x+1/2,y+1/2,-z+1/2
x+1/2,-y+1/2,z+1/2

loop_
_atom_site_label
_atom_site_type_symbol
_atom_site_fract_x
_atom_site_fract_y
_atom_site_fract_z
_atom_site_U_iso_or_equiv
_atom_site_occupancy
_atom_site_adp_type
_atom_site_refinement_flags_posn
Fe1 Fe 0.27664(4) 0.91513(3) 0.72854(4) 0.0260 1.0000 Uani .
C2 C 0.3877(3) 0.9696(2) 0.7629(3) 0.0317 1.0000 Uani .
O3 O 0.4599(2) 1.00655(16) 0.7862(2) 0.0415 1.0000 Uani .
C4 C 0.3376(3) 0.8686(2) 0.6359(3) 0.0318 1.0000 Uani .
O5 O 0.3775(2) 0.84227(16) 0.5726(2) 0.0420 1.0000 Uani .
C6 C 0.1637(3) 0.9699(2) 0.8015(3) 0.0314 1.0000 Uani .
C7 C 0.1690(3) 1.0024(2) 0.7059(3) 0.0314 1.0000 Uani .
C8 C 0.1416(3) 0.9497(2) 0.6297(3) 0.0310 1.0000 Uani .
C9 C 0.1203(3) 0.8832(2) 0.6796(3) 0.0316 1.0000 Uani .
C10 C 0.1329(3) 0.8953(2) 0.7857(3) 0.0347 1.0000 Uani .
B11 B 0.3329(3) 0.8469(2) 0.8431(3) 0.0276 1.0000 Uani .
Cl12 Cl 0.36453(8) 0.89117(6) 0.96686(7) 0.0350 1.0000 Uani .
N13 N 0.3472(2) 0.77108(16) 0.8443(2) 0.0270 1.0000 Uani .
C14 C 0.3897(3) 0.7271(2) 0.9333(3) 0.0383 1.0000 Uani .
C15 C 0.3175(3) 0.72597(19) 0.7574(3) 0.0274 1.0000 Uani .
C16 C 0.2127(3) 0.70943(19) 0.7257(3) 0.0279 1.0000 Uani .
C17 C 0.1836(3) 0.6670(2) 0.6406(3) 0.0351 1.0000 Uani .
C18 C 0.2616(3) 0.6387(2) 0.5874(3) 0.0288 1.0000 Uani .
O19 O 0.2435(2) 0.59572(14) 0.5039(2) 0.0364 1.0000 Uani .
C20 C 0.1353(3) 0.5834(2) 0.4628(3) 0.0392 1.0000 Uani .
C21 C 0.3670(3) 0.6523(2) 0.6213(3) 0.0344 1.0000 Uani .
C22 C 0.3945(3) 0.6957(2) 0.7049(3) 0.0288 1.0000 Uani .
Fe23 Fe 0.74964(4) 0.74231(3) 0.77701(4) 0.0266 1.0000 Uani .
C24 C 0.8898(3) 0.7704(2) 0.8707(3) 0.0405 1.0000 Uani .
C25 C 0.9050(3) 0.7048(2) 0.8186(3) 0.0371 1.0000 Uani .
C26 C 0.8882(3) 0.7196(2) 0.7130(3) 0.0339 1.0000 Uani .
C27 C 0.8627(3) 0.7948(2) 0.7020(3) 0.0338 1.0000 Uani .
C28 C 0.8642(3) 0.8259(2) 0.7991(3) 0.0344 1.0000 Uani .
C29 C 0.6446(3) 0.8028(2) 0.7494(3) 0.0327 1.0000 Uani .
O30 O 0.5755(2) 0.84309(16) 0.7306(2) 0.0410 1.0000 Uani .
C31 C 0.6885(3) 0.6962(2) 0.8685(3) 0.0318 1.0000 Uani .
O32 O 0.6498(2) 0.66903(16) 0.9333(2) 0.0419 1.0000 Uani .
B33 B 0.6810(3) 0.6774(2) 0.6628(3) 0.0236 1.0000 Uani .
Cl34 Cl 0.64045(8) 0.72375(5) 0.54250(7) 0.0344 1.0000 Uani .
N35 N 0.6612(2) 0.60159(16) 0.6607(2) 0.0268 1.0000 Uani .
C36 C 0.6140(3) 0.5586(2) 0.5711(3) 0.0348 1.0000 Uani .
C37 C 0.6913(3) 0.55543(19) 0.7464(3) 0.0241 1.0000 Uani .
C38 C 0.7955(3) 0.53665(19) 0.7744(3) 0.0274 1.0000 Uani .
C39 C 0.8257(3) 0.4924(2) 0.8584(3) 0.0295 1.0000 Uani .
C40 C 0.7481(3) 0.4647(2) 0.9117(3) 0.0289 1.0000 Uani .
O41 O 0.7671(2) 0.41990(15) 0.9944(2) 0.0405 1.0000 Uani .
C42 C 0.8746(3) 0.4105(2) 1.0367(3) 0.0404 1.0000 Uani .
C43 C 0.6426(3) 0.4797(2) 0.8807(3) 0.0330 1.0000 Uani .
C44 C 0.6134(3) 0.5253(2) 0.7990(3) 0.0296 1.0000 Uani .
H61 H 0.1755 0.9947 0.8672 0.0387 1.0000 Uiso R
H71 H 0.1877 1.0549 0.6902 0.0379 1.0000 Uiso R
H81 H 0.1378 0.9567 0.5558 0.0372 1.0000 Uiso R
H91 H 0.0969 0.8377 0.6460 0.0369 1.0000 Uiso R
H101 H 0.1188 0.8601 0.8374 0.0440 1.0000 Uiso R
H142 H 0.4326 0.6875 0.9126 0.0590 1.0000 Uiso R
H141 H 0.4320 0.7569 0.9804 0.0576 1.0000 Uiso R
H143 H 0.3338 0.7063 0.9646 0.0590 1.0000 Uiso R
H161 H 0.1610 0.7284 0.7625 0.0347 1.0000 Uiso R
H171 H 0.1115 0.6571 0.6183 0.0390 1.0000 Uiso R
H201 H 0.1370 0.5546 0.3995 0.0598 1.0000 Uiso R
H203 H 0.1024 0.6318 0.4464 0.0584 1.0000 Uiso R
H202 H 0.0998 0.5579 0.5127 0.0595 1.0000 Uiso R
H211 H 0.4204 0.6331 0.5871 0.0397 1.0000 Uiso R
H221 H 0.4668 0.7054 0.7274 0.0341 1.0000 Uiso R
H241 H 0.8989 0.7774 0.9444 0.0489 1.0000 Uiso R
H251 H 0.9250 0.6580 0.8499 0.0447 1.0000 Uiso R
H261 H 0.8962 0.6853 0.6583 0.0426 1.0000 Uiso R
H271 H 0.8454 0.8188 0.6367 0.0374 1.0000 Uiso R
H281 H 0.8448 0.8769 0.8159 0.0408 1.0000 Uiso R
H362 H 0.5574 0.5266 0.5892 0.0539 1.0000 Uiso R
H361 H 0.6677 0.5275 0.5457 0.0533 1.0000 Uiso R
H363 H 0.5817 0.5893 0.5162 0.0536 1.0000 Uiso R
H381 H 0.8463 0.5559 0.7363 0.0324 1.0000 Uiso R
H391 H 0.8973 0.4807 0.8778 0.0348 1.0000 Uiso R
H421 H 0.8749 0.3825 1.0992 0.0609 1.0000 Uiso R
H423 H 0.9084 0.4577 1.0523 0.0610 1.0000 Uiso R
H422 H 0.9136 0.3833 0.9887 0.0614 1.0000 Uiso R
H431 H 0.5888 0.4591 0.9155 0.0381 1.0000 Uiso R
H441 H 0.5420 0.5361 0.7787 0.0354 1.0000 Uiso R

loop_
_atom_site_aniso_label
_atom_site_aniso_U_11
_atom_site_aniso_U_22
_atom_site_aniso_U_33
_atom_site_aniso_U_23
_atom_site_aniso_U_13
_atom_site_aniso_U_12
Fe1 0.0243(3) 0.0263(3) 0.0282(3) 0.0005(2) 0.0059(2) 0.0013(2)
C2 0.036(2) 0.031(2) 0.029(2) -0.0004(17) 0.0107(16) 0.0002(18)
O3 0.0343(16) 0.0401(17) 0.0491(18) -0.0001(14) 0.0011(13) -0.0096(13)
C4 0.028(2) 0.032(2) 0.035(2) 0.0029(18) 0.0024(16) 0.0021(16)
O5 0.0445(17) 0.0471(18) 0.0358(16) -0.0027(14) 0.0106(13) 0.0122(14)
C6 0.0244(19) 0.037(2) 0.033(2) 0.0018(18) 0.0055(15) 0.0102(16)
C7 0.0235(19) 0.033(2) 0.037(2) 0.0049(18) 0.0011(16) 0.0086(16)
C8 0.0217(19) 0.043(2) 0.0265(19) 0.0064(17) -0.0035(15) 0.0091(16)
C9 0.0241(19) 0.038(2) 0.031(2) 0.0032(17) -0.0059(15) 0.0015(16)
C10 0.025(2) 0.035(2) 0.046(2) 0.0050(19) 0.0145(17) 0.0032(16)
B11 0.021(2) 0.029(2) 0.034(2) 0.0027(19) 0.0087(17) 0.0003(17)
Cl12 0.0411(6) 0.0342(6) 0.0301(5) -0.0021(4) 0.0051(4) -0.0033(4)
N13 0.0270(16) 0.0256(17) 0.0277(16) -0.0004(13) 0.0006(12) 0.0016(13)
C14 0.048(3) 0.033(2) 0.035(2) -0.0004(18) 0.0066(19) 0.0038(19)
C15 0.0266(19) 0.0222(19) 0.034(2) 0.0098(16) 0.0051(15) 0.0047(15)
C16 0.0267(19) 0.026(2) 0.031(2) -0.0028(16) 0.0060(15) -0.0005(15)
C17 0.0245(19) 0.032(2) 0.049(3) 0.011(2) 0.0072(17) 0.0031(16)
C18 0.033(2) 0.025(2) 0.0289(19) 0.0058(16) 0.0028(15) 0.0008(15)
O19 0.0380(15) 0.0330(15) 0.0374(15) -0.0090(13) 0.0018(12) 0.0032(12)
C20 0.040(2) 0.037(2) 0.036(2) 0.0046(19) -0.0092(18) 0.0040(19)
C21 0.038(2) 0.028(2) 0.041(2) 0.0012(18) 0.0172(18) 0.0074(17)
C22 0.0235(18) 0.028(2) 0.033(2) -0.0018(16) -0.0035(15) 0.0004(15)
Fe23 0.0263(3) 0.0267(3) 0.0265(3) -0.0003(2) 0.0020(2) -0.0024(2)
C24 0.029(2) 0.050(3) 0.041(2) -0.007(2) 0.0001(17) -0.0114(19)
C25 0.026(2) 0.039(2) 0.046(2) 0.005(2) 0.0023(17) 0.0014(17)
C26 0.0234(19) 0.043(2) 0.036(2) 0.0020(19) 0.0068(16) -0.0010(17)
C27 0.030(2) 0.039(2) 0.033(2) 0.0086(18) 0.0049(17) -0.0038(17)
C28 0.032(2) 0.036(2) 0.034(2) -0.0036(18) 0.0012(16) -0.0076(18)
C29 0.036(2) 0.028(2) 0.035(2) 0.0002(17) 0.0080(17) -0.0052(18)
O30 0.0346(16) 0.0359(16) 0.0511(18) -0.0027(14) -0.0002(13) 0.0062(13)
C31 0.030(2) 0.023(2) 0.042(2) 0.0007(17) 0.0026(17) 0.0038(16)
O32 0.0479(17) 0.0449(18) 0.0342(16) 0.0062(14) 0.0100(13) -0.0009(14)
B33 0.0178(19) 0.034(2) 0.0179(19) 0.0051(17) -0.0017(14) 0.0057(16)
Cl34 0.0387(5) 0.0342(6) 0.0289(5) 0.0031(4) -0.0014(4) 0.0028(4)
N35 0.0257(16) 0.0275(17) 0.0259(16) -0.0106(13) -0.0016(12) -0.0043(13)
C36 0.037(2) 0.030(2) 0.037(2) -0.0122(18) 0.0014(17) -0.0007(17)
C37 0.0214(18) 0.0271(19) 0.0223(18) 0.0009(15) -0.0034(14) -0.0017(14)
C38 0.031(2) 0.026(2) 0.0261(18) -0.0056(16) 0.0070(15) -0.0032(16)
C39 0.0217(18) 0.033(2) 0.033(2) -0.0018(17) 0.0008(15) 0.0038(16)
C40 0.036(2) 0.0228(19) 0.0279(19) -0.0028(16) 0.0035(16) 0.0015(16)
O41 0.0394(17) 0.0404(17) 0.0414(17) 0.0066(14) 0.0038(13) -0.0010(13)
C42 0.042(2) 0.038(2) 0.038(2) 0.0106(19) -0.0053(18) 0.0041(19)
C43 0.035(2) 0.030(2) 0.036(2) 0.0013(17) 0.0095(17) -0.0034(17)
C44 0.029(2) 0.027(2) 0.033(2) -0.0044(16) 0.0051(16) 0.0031(16)

loop_
_atom_type_symbol
_atom_type_scat_dispersion_real
_atom_type_scat_dispersion_imag
_atom_type_scat_Cromer_Mann_a1
_atom_type_scat_Cromer_Mann_b1
_atom_type_scat_Cromer_Mann_a2
_atom_type_scat_Cromer_Mann_b2
_atom_type_scat_Cromer_Mann_a3
_atom_type_scat_Cromer_Mann_b3
_atom_type_scat_Cromer_Mann_a4
_atom_type_scat_Cromer_Mann_b4
_atom_type_scat_Cromer_Mann_c
_atom_type_scat_source
C 0.0033 0.0016 2.3100 20.8439 1.0200 10.2075 1.5886 0.5687 0.8650 51.6512 0.2156 'International Tables Vol C 4.2.6.8 and 6.1.1.4'
H 0.0000 0.0000 0.4930 10.5109 0.3229 26.1257 0.1402 3.1424 0.0408 57.7998 0.0030 'International Tables Vol C 4.2.6.8 and 6.1.1.4'
N 0.0061 0.0033 12.2126 0.0057 3.1322 9.8933 2.0125 28.9975 1.1663 0.5826 -11.5290 'International Tables Vol C 4.2.6.8 and 6.1.1.4'
O 0.0106 0.0060 3.0485 13.2771 2.2868 5.7011 1.5463 0.3239 0.8670 32.9089 0.2508 'International Tables Vol C 4.2.6.8 and 6.1.1.4'
B 0.0013 0.0007 2.0545 23.2185 1.3326 1.0210 1.0979 60.3498 0.7068 0.1403 -0.1932 'International Tables Vol C 4.2.6.8 and 6.1.1.4'
Cl 0.1484 0.1585 11.4604 0.0104 7.1964 1.1662 6.2556 18.5194 1.6455 47.7784 -9.5574 'International Tables Vol C 4.2.6.8 and 6.1.1.4'
Fe 0.3463 0.8444 11.7695 4.7611 7.3573 0.3072 3.5222 15.3535 2.3045 76.8805 1.0369 'International Tables Vol C 4.2.6.8 and 6.1.1.4'

loop_
_geom_angle_atom_site_label_1
_geom_angle_atom_site_label_2
_geom_angle_atom_site_label_3
_geom_angle
_geom_angle_publ_flag
C2 Fe1 C4 92.67(17) yes
C2 Fe1 C6 100.79(16) yes
C4 Fe1 C6 161.56(17) yes
C2 Fe1 C7 95.63(17) yes
C4 Fe1 C7 127.14(16) yes
C6 Fe1 C7 39.50(14) yes
C2 Fe1 C8 124.07(17) yes
C4 Fe1 C8 95.83(16) yes
C6 Fe1 C8 66.19(15) yes
C7 Fe1 C8 39.01(15) yes
C2 Fe1 C9 161.33(17) yes
C4 Fe1 C9 97.56(17) yes
C6 Fe1 C9 66.21(15) yes
C7 Fe1 C9 65.75(15) yes
C8 Fe1 C9 39.45(15) yes
C2 Fe1 C10 135.91(17) yes
C4 Fe1 C10 130.73(17) yes
C6 Fe1 C10 39.81(15) yes
C7 Fe1 C10 66.42(15) yes
C8 Fe1 C10 66.55(15) yes
C2 Fe1 B11 87.31(18) yes
C4 Fe1 B11 94.95(17) yes
C6 Fe1 B11 98.21(15) yes
C7 Fe1 B11 137.46(16) yes
C8 Fe1 B11 146.12(16) yes
C9 Fe1 C10 39.55(15) yes
C9 Fe1 B11 107.22(15) yes
C10 Fe1 B11 82.18(16) yes
Fe1 C2 O3 178.8(3) yes
Fe1 C4 O5 175.8(4) yes
Fe1 C6 C7 70.6(2) yes
Fe1 C6 C10 70.5(2) yes
C7 C6 C10 108.1(4) yes
Fe1 C6 H61 126.7 no
C7 C6 H61 126.2 no
C10 C6 H61 125.7 no
Fe1 C7 C6 69.9(2) yes
Fe1 C7 C8 71.6(2) yes
C6 C7 C8 109.1(4) yes
Fe1 C7 H71 125.5 no
C6 C7 H71 128.3 no
C8 C7 H71 122.6 no
Fe1 C8 C7 69.4(2) yes
Fe1 C8 C9 69.2(2) yes
C7 C8 C9 106.8(3) yes
Fe1 C8 H81 126.3 no
C7 C8 H81 127.3 no
C9 C8 H81 125.9 no
Fe1 C9 C8 71.4(2) yes
Fe1 C9 C10 70.2(2) yes
C8 C9 C10 109.1(4) yes
Fe1 C9 H91 127.2 no
C8 C9 H91 125.2 no
C10 C9 H91 125.6 no
Fe1 C10 C6 69.7(2) yes
Fe1 C10 C9 70.2(2) yes
C6 C10 C9 107.0(4) yes
Fe1 C10 H101 128.0 no
C6 C10 H101 126.6 no
C9 C10 H101 126.3 no
Fe1 B11 Cl12 115.1(2) yes
Fe1 B11 N13 130.5(3) yes
Cl12 B11 N13 114.3(3) yes
B11 N13 C14 125.6(3) yes
B11 N13 C15 122.7(3) yes
C14 N13 C15 111.7(3) yes
N13 C14 H142 109.9 no
N13 C14 H141 109.9 no
H142 C14 H141 108.9 no
N13 C14 H143 110.5 no
H142 C14 H143 108.0 no
H141 C14 H143 109.5 no
N13 C15 C16 121.4(3) yes
N13 C15 C22 120.2(3) yes
C16 C15 C22 118.3(3) yes
C15 C16 C17 121.6(3) yes
C15 C16 H161 118.3 no
C17 C16 H161 120.1 no
C16 C17 C18 119.3(4) yes
C16 C17 H171 121.0 no
C18 C17 H171 119.6 no
C17 C18 O19 125.0(3) yes
C17 C18 C21 119.5(4) yes
O19 C18 C21 115.5(3) yes
C18 O19 C20 117.4(3) yes
O19 C20 H201 106.6 no
O19 C20 H203 107.7 no
H201 C20 H203 109.8 no
O19 C20 H202 108.7 no
H201 C20 H202 112.8 no
H203 C20 H202 111.1 no
C18 C21 C22 120.5(3) yes
C18 C21 H211 120.6 no
C22 C21 H211 118.9 no
C15 C22 C21 120.8(3) yes
C15 C22 H221 119.0 no
C21 C22 H221 120.2 no
C24 Fe23 C25 39.13(16) yes
C24 Fe23 C26 66.18(16) yes
C25 Fe23 C26 39.64(15) yes
C24 Fe23 C27 65.75(16) yes
C25 Fe23 C27 66.02(16) yes
C26 Fe23 C27 39.58(15) yes
C24 Fe23 C28 38.87(16) yes
C25 Fe23 C28 65.60(16) yes
C26 Fe23 C28 66.22(16) yes
C27 Fe23 C28 39.36(15) yes
C24 Fe23 C29 122.86(18) yes
C25 Fe23 C29 159.58(17) yes
C26 Fe23 C29 134.78(17) yes
C27 Fe23 C29 99.48(17) yes
C28 Fe23 C29 94.02(17) yes
C24 Fe23 C31 96.95(17) yes
C25 Fe23 C31 98.33(17) yes
C26 Fe23 C31 131.37(16) yes
C27 Fe23 C31 162.26(17) yes
C28 Fe23 C31 127.87(17) yes
C24 Fe23 B33 146.71(16) yes
C25 Fe23 B33 108.02(16) yes
C26 Fe23 B33 83.43(16) yes
C27 Fe23 B33 99.60(16) yes
C28 Fe23 B33 138.69(15) yes
C29 Fe23 C31 93.28(17) yes
C29 Fe23 B33 87.95(17) yes
C31 Fe23 B33 93.10(17) yes
Fe23 C24 C25 70.1(2) yes
Fe23 C24 C28 70.4(2) yes
C25 C24 C28 108.3(4) yes
Fe23 C24 H241 127.6 no
C25 C24 H241 126.7 no
C28 C24 H241 125.0 no
Fe23 C25 C24 70.7(2) yes
Fe23 C25 C26 69.8(2) yes
C24 C25 C26 108.2(4) yes
Fe23 C25 H251 126.0 no
C24 C25 H251 125.4 no
C26 C25 H251 126.4 no
Fe23 C26 C25 70.5(2) yes
Fe23 C26 C27 69.9(2) yes
C25 C26 C27 107.0(4) yes
Fe23 C26 H261 127.0 no
C25 C26 H261 126.8 no
C27 C26 H261 126.1 no
Fe23 C27 C26 70.5(2) yes
Fe23 C27 C28 71.2(2) yes
C26 C27 C28 108.6(3) yes
Fe23 C27 H271 122.8 no
C26 C27 H271 123.5 no
C28 C27 H271 127.9 no
Fe23 C28 C27 69.5(2) yes
Fe23 C28 C24 70.7(2) yes
C27 C28 C24 108.0(4) yes
Fe23 C28 H281 121.5 no
C27 C28 H281 127.4 no
C24 C28 H281 124.5 no
Fe23 C29 O30 179.5(3) yes
Fe23 C31 O32 175.8(4) yes
Fe23 B33 Cl34 115.7(2) yes
Fe23 B33 N35 130.3(3) yes
Cl34 B33 N35 114.0(3) yes
B33 N35 C36 126.0(3) yes
B33 N35 C37 122.2(3) yes
C36 N35 C37 111.7(3) yes
N35 C36 H362 110.6 no
N35 C36 H361 110.6 no
H362 C36 H361 107.7 no
N35 C36 H363 113.0 no
H362 C36 H363 105.9 no
H361 C36 H363 108.8 no
N35 C37 C38 121.1(3) yes
N35 C37 C44 119.7(3) yes
C38 C37 C44 119.1(3) yes
C37 C38 C39 121.5(3) yes
C37 C38 H381 117.7 no
C39 C38 H381 120.8 no
C38 C39 C40 118.7(3) yes
C38 C39 H391 120.8 no
C40 C39 H391 120.4 no
C39 C40 O41 124.4(3) yes
C39 C40 C43 120.3(3) yes
O41 C40 C43 115.3(3) yes
C40 O41 C42 117.2(3) yes
O41 C42 H421 107.7 no
O41 C42 H423 110.8 no
H421 C42 H423 109.1 no
O41 C42 H422 109.7 no
H421 C42 H422 109.8 no
H423 C42 H422 109.7 no
C40 C43 C44 120.6(3) yes
C40 C43 H431 120.5 no
C44 C43 H431 118.9 no
C37 C44 C43 119.6(3) yes
C37 C44 H441 119.7 no
C43 C44 H441 120.6 no

loop_
_geom_bond_atom_site_label_1
_geom_bond_atom_site_label_2
_geom_bond_distance
_geom_bond_publ_flag
Fe1 C2 1.746(4) yes
Fe1 C4 1.760(4) yes
Fe1 C6 2.092(4) yes
Fe1 C7 2.102(4) yes
Fe1 C8 2.132(3) yes
Fe1 C9 2.102(4) yes
Fe1 C10 2.102(4) yes
Fe1 B11 2.034(4) yes
C2 O3 1.153(4) yes
C4 O5 1.145(4) yes
C6 C7 1.417(5) yes
C6 C10 1.428(6) yes
C6 H61 0.982 no
C7 C8 1.414(5) yes
C7 H71 1.017 no
C8 C9 1.429(6) yes
C8 H81 0.991 no
C9 C10 1.422(5) yes
C9 H91 0.975 no
C10 H101 0.977 no
B11 Cl12 1.839(4) yes
B11 N13 1.399(5) yes
N13 C14 1.481(5) yes
N13 C15 1.436(5) yes
C14 H142 0.968 no
C14 H141 0.949 no
C14 H143 0.950 no
C15 C16 1.384(5) yes
C15 C22 1.390(5) yes
C16 C17 1.388(5) yes
C16 H161 0.936 no
C17 C18 1.392(5) yes
C17 H171 0.948 no
C18 O19 1.361(4) yes
C18 C21 1.387(5) yes
O19 C20 1.438(5) yes
C20 H201 0.998 no
C20 H203 0.992 no
C20 H202 0.971 no
C21 C22 1.379(5) yes
C21 H211 0.934 no
C22 H221 0.950 no
Fe23 C24 2.114(4) yes
Fe23 C25 2.106(4) yes
Fe23 C26 2.097(4) yes
Fe23 C27 2.088(4) yes
Fe23 C28 2.111(4) yes
Fe23 C29 1.741(4) yes
Fe23 C31 1.745(4) yes
Fe23 B33 2.042(4) yes
C24 C25 1.413(6) yes
C24 C28 1.406(6) yes
C24 H241 0.984 no
C25 C26 1.425(6) yes
C25 H251 0.972 no
C26 C27 1.417(6) yes
C26 H261 0.978 no
C27 C28 1.414(5) yes
C27 H271 0.976 no
C28 H281 0.997 no
C29 O30 1.153(4) yes
C31 O32 1.159(4) yes
B33 Cl34 1.834(4) yes
B33 N35 1.409(5) yes
N35 C36 1.494(4) yes
N35 C37 1.435(4) yes
C36 H362 0.982 no
C36 H361 0.983 no
C36 H363 0.974 no
C37 C38 1.379(5) yes
C37 C44 1.398(5) yes
C38 C39 1.398(5) yes
C38 H381 0.941 no
C39 C40 1.384(5) yes
C39 H391 0.942 no
C40 O41 1.373(4) yes
C40 C43 1.385(5) yes
O41 C42 1.427(5) yes
C42 H421 0.978 no
C42 H423 0.976 no
C42 H422 0.993 no
C43 C44 1.388(5) yes
C43 H431 0.952 no
C44 H441 0.938 no
